data_2012497
loop_
_publ_author_name
'Perp\'etuo, Genivaldo Julio'
'Janczak, Jan'

_publ_section_title
;
 Melaminium acetate acetic acid solvate monohydrate
;
_journal_issue 2
_journal_name_full 'Acta Crystallographica Section C'
_journal_page_first o112
_journal_page_last o114
_journal_paper_doi 10.1107/S0108270101021631
_journal_volume 58
_journal_year 2002
_chemical_formula_iupac 'C3 H7 N6 + , C2 H3 O2 - , H2 O , C2 H4 O2'
_chemical_formula_moiety 'C3 H7 N6 + , C2 H3 O2 - , H2 O , C2 H4 O2'
_chemical_formula_sum 'C7 H16 N6 O5'
_chemical_formula_weight 264.26
_chemical_melting_point decomposition
_chemical_name_common
;
melaminium acetate hydrate acetic acid solvate
;
_chemical_name_systematic
;
2,4,6-triamino-1,3,5-triazine-1-ium acetate monohydrate acetic acid solvate
;
_space_group_IT_number 2
_symmetry_cell_setting triclinic
_symmetry_space_group_name_Hall '-P 1'
_symmetry_space_group_name_H-M 'P -1'
_atom_sites_solution_hydrogens geom
_atom_sites_solution_primary direct
_atom_sites_solution_secondary difmap
_cell_angle_alpha 92.31(3)
_cell_angle_beta 95.87(3)
_cell_angle_gamma 103.36(3)
_cell_formula_units_Z 4
_cell_length_a 6.8590(10)
_cell_length_b 12.427(2)
_cell_length_c 15.307(3)
_cell_measurement_reflns_used 69
_cell_measurement_temperature 293(2)
_cell_measurement_theta_max 16
_cell_measurement_theta_min 9
_cell_volume 1260.0(4)
_computing_cell_refinement XSCANS
_computing_data_collection 'XSCANS (Siemens, 1991)'
_computing_data_reduction XSCANS
_computing_molecular_graphics 'SHELXTL (Sheldrick, 1990)'
_computing_publication_material SHELXL97
_computing_structure_refinement 'SHELXL97 (Sheldrick, 1997)'
_computing_structure_solution 'SHELXS97 (Sheldrick, 1997)'
_diffrn_ambient_temperature 293(2)
_diffrn_measured_fraction_theta_full .952
_diffrn_measured_fraction_theta_max .952
_diffrn_measurement_device_type 'Siemens P4'
_diffrn_measurement_method \w/2\q
_diffrn_radiation_monochromator graphite
_diffrn_radiation_source 'fine-focus sealed tube'
_diffrn_radiation_type MoK\a
_diffrn_radiation_wavelength .71073
_diffrn_reflns_av_R_equivalents .017
_diffrn_reflns_av_sigmaI/netI .056
_diffrn_reflns_limit_h_max 7
_diffrn_reflns_limit_h_min -8
_diffrn_reflns_limit_k_max 14
_diffrn_reflns_limit_k_min -14
_diffrn_reflns_limit_l_max 18
_diffrn_reflns_limit_l_min -18
_diffrn_reflns_number 7979
_diffrn_reflns_theta_full 25.08
_diffrn_reflns_theta_max 25.08
_diffrn_reflns_theta_min 2.68
_diffrn_standards_decay_% .8
_diffrn_standards_interval_count 50
_diffrn_standards_number 2
_exptl_absorpt_coefficient_mu .118
_exptl_absorpt_correction_T_max .983
_exptl_absorpt_correction_T_min .962
_exptl_absorpt_correction_type analytical
_exptl_absorpt_process_details 'face-indexed (SHELXTL; Sheldrick, 1990)'
_exptl_crystal_colour colourless
_exptl_crystal_density_diffrn 1.393
_exptl_crystal_density_meas 1.39
_exptl_crystal_density_method flotation
_exptl_crystal_description parallelepiped
_exptl_crystal_F_000 560
_exptl_crystal_size_max .33
_exptl_crystal_size_mid .18
_exptl_crystal_size_min .15
_refine_diff_density_max .15
_refine_diff_density_min -.14
_refine_ls_extinction_method none
_refine_ls_goodness_of_fit_ref 1.000
_refine_ls_hydrogen_treatment mixed
_refine_ls_matrix_type full
_refine_ls_number_parameters 347
_refine_ls_number_reflns 4252
_refine_ls_number_restraints 7
_refine_ls_restrained_S_all 1.000
_refine_ls_R_factor_all .094
_refine_ls_R_factor_gt .037
_refine_ls_shift/su_max .001
_refine_ls_shift/su_mean .000
_refine_ls_structure_factor_coef Fsqd
_refine_ls_weighting_details 'calc w = 1/[\s^2^(Fo^2^)+(0.0120P)^2^+0.0133P] where P=(Fo^2^+2Fc^2^)/3'
_refine_ls_weighting_scheme calc
_refine_ls_wR_factor_gt .045
_refine_ls_wR_factor_ref .057
_reflns_number_gt 2141
_reflns_number_total 4252
_reflns_threshold_expression I>2\s(I)
_cod_data_source_file gd1181.cif
_cod_data_source_block I
_cod_depositor_comments
;
The following automatic conversions were performed:
'_symmetry_cell_setting' value 'Triclinic' changed to 'triclinic'
according to '/home/saulius/struct/CIF-dictionaries/cif_core.dic'
dictionary named 'cif_core.dic' version 2.4.1 from 2010-06-29.

Automatic conversion script
Id: cif_fix_enum 1527 2010-12-29 10:47:43Z saulius 

The following automatic conversions were performed:

'_symmetry_cell_setting' value 'Triclinic' changed to 'triclinic'
according to /home/saulius/struct/CIF-dictionaries/cif_core.dic
dictionary named 'cif_core.dic' version 2.4.1 from 2010-06-29.

Automatic conversion script
Id: cif_fix_values 1715 2011-07-08 13:25:40Z adriana 
;
_cod_database_code 2012497
_cod_database_fobs_code 2012497

loop_
_symmetry_equiv_pos_as_xyz
'x, y, z'
'-x, -y, -z'

loop_
_atom_site_label
_atom_site_fract_x
_atom_site_fract_y
_atom_site_fract_z
_atom_site_U_iso_or_equiv
_atom_site_adp_type
_atom_site_calc_flag
_atom_site_refinement_flags
_atom_site_occupancy
_atom_site_disorder_assembly
_atom_site_disorder_group
_atom_site_type_symbol
N1 .7302(2) .73967(13) .07260(10) .0383(4) Uani d . 1 . . N
C1 .7510(3) .74024(16) -.01294(13) .0390(5) Uani d . 1 . . C
N2 .7618(2) .83469(12) -.05616(10) .0395(4) Uani d . 1 . . N
H2 .7757 .8342 -.1114 .047 Uiso calc R 1 . . H
C2 .7506(3) .92940(16) -.01208(13) .0391(5) Uani d . 1 . . C
N3 .7294(2) .93343(12) .07279(10) .0399(4) Uani d . 1 . . N
C3 .7167(3) .83667(16) .11264(12) .0400(5) Uani d . 1 . . C
N4 .7604(2) .64910(13) -.05881(10) .0472(4) Uani d . 1 . . N
H4NA .7531 .5881 -.0334 .057 Uiso calc R 1 . . H
H4NB .7739 .6510 -.1140 .057 Uiso calc R 1 . . H
N5 .7608(2) 1.01746(13) -.05790(11) .0517(5) Uani d . 1 . . N
H5NA .7537 1.0793 -.0327 .062 Uiso calc R 1 . . H
H5NB .7746 1.0132 -.1131 .062 Uiso calc R 1 . . H
N6 .6870(2) .83755(13) .19614(10) .0515(5) Uani d . 1 . . N
H6NA .6767 .7778 .2236 .062 Uiso calc R 1 . . H
H6NB .6778 .8978 .2233 .062 Uiso calc R 1 . . H
N7 .7479(2) .43301(12) .02400(9) .0363(4) Uani d . 1 . . N
C4 .7303(3) .43256(15) .10949(12) .0395(5) Uani d . 1 . . C
N8 .7258(2) .33975(12) .15358(10) .0420(4) Uani d . 1 . . N
H8 .7183 .3415 .2093 .050 Uiso calc R 1 . . H
C5 .7333(3) .24469(16) .10974(12) .0398(5) Uani d . 1 . . C
N9 .7468(2) .23932(12) .02295(10) .0370(4) Uani d . 1 . . N
C6 .7577(3) .33557(16) -.01601(12) .0376(5) Uani d . 1 . . C
N10 .7144(3) .52247(13) .15485(10) .0538(5) Uani d . 1 . . N
H10N .7153 .5827 .1289 .065 Uiso calc R 1 . . H
H11N .7031 .5207 .2102 .065 Uiso calc R 1 . . H
N11 .7217(2) .15435(13) .15410(10) .0469(5) Uani d . 1 . . N
H12N .7229 .0924 .1272 .056 Uiso calc R 1 . . H
H13N .7131 .1577 .2098 .056 Uiso calc R 1 . . H
N12 .7821(2) .33424(13) -.10091(9) .0486(5) Uani d . 1 . . N
H14N .7901 .2739 -.1283 .058 Uiso calc R 1 . . H
H15N .7898 .3937 -.1285 .058 Uiso calc R 1 . . H
O11 .2293(2) .14468(11) .23549(9) .0601(4) Uani d . 1 . . O
O12 .2431(3) .32386(12) .23777(10) .0740(5) Uani d . 1 . . O
C12 .2128(4) .23704(18) .37108(13) .0604(6) Uani d . 1 . . C
H12A .2037 .3094 .3920 .091 Uiso calc R 1 . . H
H12B .3307 .2197 .4009 .091 Uiso calc R 1 . . H
H12C .0949 .1832 .3826 .091 Uiso calc R 1 . . H
C11 .2267(4) .23530(19) .27535(14) .0533(6) Uani d . 1 . . C
O21 .1982(2) -.12903(12) .21138(9) .0630(5) Uani d . 1 . . O
O22 .1663(3) -.02558(13) .32902(10) .0701(5) Uani d D 1 . . O
H222 .193(4) .0254(18) .2955(15) .105 Uiso d D 1 . . H
C21 .1693(3) -.12000(18) .28757(14) .0494(6) Uani d . 1 . . C
C22 .1230(4) -.21590(18) .34284(14) .0704(7) Uani d . 1 . . C
H22A .0044 -.2684 .3159 .106 Uiso calc R 1 . . H
H22B .0999 -.1908 .4002 .106 Uiso calc R 1 . . H
H22C .2347 -.2506 .3482 .106 Uiso calc R 1 . . H
O31 .7270(2) .31449(12) .33567(9) .0583(4) Uani d . 1 . . O
O32 .7976(2) .49755(12) .34265(9) .0603(4) Uani d . 1 . . O
C32 .7335(4) .4099(2) .47417(13) .0736(8) Uani d . 1 . . C
H32A .6244 .3506 .4863 .110 Uiso calc R 1 . . H
H32B .7074 .4796 .4922 .110 Uiso calc R 1 . . H
H32C .8569 .4020 .5060 .110 Uiso calc R 1 . . H
C31 .7519(3) .40599(19) .37780(14) .0516(6) Uani d . 1 . . C
O41 .6790(3) .04125(12) .30406(9) .0705(5) Uani d . 1 . . O
O42 .6978(3) .14033(13) .42910(10) .0705(5) Uani d . 1 . . O
H421 .724(4) .192(2) .4006(17) .106 Uiso d . 1 . . H
C41 .6890(4) .04655(19) .38352(15) .0544(6) Uani d . 1 . . C
C42 .6989(4) -.04788(19) .43843(14) .0727(8) Uani d . 1 . . C
H42A .7579 -.0993 .4081 .109 Uiso calc R 1 . . H
H42B .5653 -.0845 .4495 .109 Uiso calc R 1 . . H
H42C .7800 -.0211 .4933 .109 Uiso calc R 1 . . H
O1W .5787(3) .66472(14) .31972(14) .0789(5) Uani d D 1 . . O
H1W1 .609(4) .614(2) .3467(18) .118 Uiso d D 1 . . H
H2W1 .460(2) .639(2) .312(2) .118 Uiso d D 1 . . H
O2W .1872(3) .52752(13) .26407(14) .0756(5) Uani d D 1 . . O
H1W2 .207(4) .4646(16) .2660(18) .113 Uiso d D 1 . . H
H2W2 .082(3) .517(2) .2843(19) .113 Uiso d D 1 . . H

loop_
_atom_site_aniso_label
_atom_site_aniso_U_11
_atom_site_aniso_U_22
_atom_site_aniso_U_33
_atom_site_aniso_U_12
_atom_site_aniso_U_13
_atom_site_aniso_U_23
N1 .0425(10) .0321(10) .0426(9) .0136(8) .0045(8) .0023(8)
C1 .0422(13) .0289(11) .0481(12) .0145(10) .0022(10) .0022(9)
N2 .0552(11) .0284(9) .0368(9) .0127(8) .0081(8) .0001(7)
C2 .0481(13) .0244(11) .0456(11) .0108(10) .0030(10) .0039(9)
N3 .0498(11) .0257(9) .0468(10) .0132(8) .0086(8) .0009(8)
C3 .0480(13) .0320(12) .0417(11) .0115(10) .0084(10) .0030(9)
N4 .0660(12) .0377(10) .0401(9) .0178(9) .0025(9) .0041(8)
N5 .0683(13) .0382(11) .0524(11) .0193(10) .0096(10) .0002(9)
N6 .0778(14) .0326(10) .0480(10) .0188(10) .0112(10) .0034(8)
N7 .0467(11) .0259(9) .0364(9) .0088(8) .0044(8) .0019(7)
C4 .0523(14) .0282(11) .0377(11) .0118(10) .0005(10) -.0038(9)
N8 .0624(12) .0279(9) .0354(9) .0116(9) .0020(9) .0003(7)
C5 .0477(13) .0316(12) .0404(11) .0097(10) .0052(10) .0035(9)
N9 .0486(11) .0210(9) .0428(9) .0095(8) .0083(8) .0042(7)
C6 .0442(13) .0311(11) .0369(10) .0098(10) .0016(10) .0004(9)
N10 .0857(14) .0334(10) .0453(10) .0195(10) .0089(10) .0036(8)
N11 .0757(13) .0290(9) .0371(9) .0152(9) .0040(9) .0036(8)
N12 .0790(14) .0337(10) .0365(9) .0172(10) .0133(9) .0023(8)
O11 .0890(12) .0428(9) .0515(9) .0210(9) .0096(9) .0019(8)
O12 .1318(15) .0412(9) .0580(10) .0334(10) .0206(10) .0113(8)
C12 .0780(17) .0528(15) .0533(14) .0205(14) .0094(13) .0042(12)
C11 .0709(17) .0421(14) .0503(13) .0189(12) .0100(12) .0014(11)
O21 .0918(13) .0504(10) .0501(9) .0229(9) .0114(9) -.0010(8)
O22 .1105(14) .0511(11) .0513(10) .0230(11) .0130(10) .0031(8)
C21 .0632(16) .0411(13) .0447(12) .0184(12) -.0015(12) -.0023(10)
C22 .103(2) .0556(15) .0556(14) .0239(15) .0103(14) .0035(12)
O31 .0830(12) .0458(9) .0453(8) .0139(9) .0073(8) -.0009(8)
O32 .0874(12) .0443(9) .0511(9) .0192(9) .0079(8) .0033(8)
C32 .098(2) .0642(17) .0515(15) .0017(15) .0193(14) -.0027(13)
C31 .0599(16) .0484(15) .0469(13) .0139(12) .0065(12) .0012(11)
O41 .1204(15) .0510(10) .0458(9) .0315(10) .0088(10) .0066(8)
O42 .1133(15) .0493(11) .0466(9) .0133(11) .0109(10) .0050(8)
C41 .0654(16) .0465(15) .0518(14) .0119(13) .0113(12) .0043(12)
C42 .108(2) .0598(16) .0559(14) .0281(16) .0170(15) .0101(13)
O1W .0855(13) .0611(12) .0975(14) .0249(11) .0231(13) .0166(10)
O2W .0815(14) .0488(11) .1016(14) .0178(10) .0233(11) .0169(11)

loop_
_atom_type_symbol
_atom_type_description
_atom_type_scat_dispersion_real
_atom_type_scat_dispersion_imag
_atom_type_scat_source
C C .0033 .0016 'International Tables Vol C Tables 4.2.6.8 and 6.1.1.4'
H H .0000 .0000 'International Tables Vol C Tables 4.2.6.8 and 6.1.1.4'
N N .0061 .0033 'International Tables Vol C Tables 4.2.6.8 and 6.1.1.4'
O O .0106 .0060 'International Tables Vol C Tables 4.2.6.8 and 6.1.1.4'

loop_
_geom_angle_atom_site_label_1
_geom_angle_atom_site_label_2
_geom_angle_atom_site_label_3
_geom_angle
_geom_angle_publ_flag
C1 N1 C3 116.4(2) y
N4 C1 N1 121.3(2) ?
N4 C1 N2 117.92(18) ?
N1 C1 N2 120.8(2) y
C2 N2 C1 119.9(2) y
C2 N2 H2 120.0 ?
C1 N2 H2 120.0 ?
N5 C2 N3 121.40(19) ?
N5 C2 N2 116.78(18) ?
N3 C2 N2 121.8(2) y
C2 N3 C3 116.0(2) y
N6 C3 N1 117.91(18) ?
N6 C3 N3 117.08(18) ?
N1 C3 N3 125.0(2) y
C1 N4 H4NA 120.0 ?
C1 N4 H4NB 120.0 ?
H4NA N4 H4NB 120.0 ?
C2 N5 H5NA 120.0 ?
C2 N5 H5NB 120.0 ?
H5NA N5 H5NB 120.0 ?
C3 N6 H6NA 120.0 ?
C3 N6 H6NB 120.0 ?
H6NA N6 H6NB 120.0 ?
C4 N7 C6 116.1(2) y
N10 C4 N7 121.25(17) ?
N10 C4 N8 117.42(17) ?
N7 C4 N8 121.3(2) y
C5 N8 C4 119.8(2) y
C5 N8 H8 120.1 ?
C4 N8 H8 120.1 ?
N11 C5 N9 119.92(18) ?
N11 C5 N8 118.41(17) ?
N9 C5 N8 121.7(2) y
C5 N9 C6 115.3(2) y
N12 C6 N9 116.72(17) ?
N12 C6 N7 117.51(17) ?
N9 C6 N7 125.8(2) y
C4 N10 H10N 120.0 ?
C4 N10 H11N 120.0 ?
H10N N10 H11N 120.0 ?
C5 N11 H12N 120.0 ?
C5 N11 H13N 120.0 ?
H12N N11 H13N 120.0 ?
C6 N12 H14N 120.0 ?
C6 N12 H15N 120.0 ?
H14N N12 H15N 120.0 ?
C11 C12 H12A 109.5 ?
C11 C12 H12A 109.5 ?
H12A C12 H12B 109.5 ?
C11 C12 H12C 109.5 ?
H12A C12 H12C 109.5 ?
H12B C12 H12C 109.5 ?
O12 C11 O11 122.7(2) ?
O12 C11 C12 118.9(2) ?
O11 C11 C12 118.3(2) ?
C21 O22 H222 109.3(19) ?
O21 C21 O22 123.9(2) ?
O21 C21 C22 123.1(2) ?
O22 C21 C22 112.96(19) ?
C21 C22 H22A 109.5 ?
C21 C22 H22B 109.5 ?
H22A C22 H22B 109.5 ?
C21 C22 H22C 109.5 ?
H22A C22 H22C 109.5 ?
H22B C22 H22C 109.5 ?
C31 C32 H32A 109.5 ?
C31 C32 H32B 109.5 ?
H32A C32 H32B 109.5 ?
C31 C32 H32C 109.5 ?
H32A C32 H32C 109.5 ?
H32B C32 H32C 109.5 ?
O31 C31 O32 122.8(2) ?
O31 C31 C32 119.8(2) ?
O32 C31 C32 117.4(2) ?
C41 O42 H421 112(2) ?
O41 C41 O42 121.7(2) ?
O41 C41 C42 124.3(2) ?
O42 C41 C42 114.01(19) ?
C41 C42 H42A 109.5 ?
C41 C42 H42B 109.5 ?
H42A C42 H42B 109.5 ?
C41 C42 H42C 109.5 ?
H42A C42 H42C 109.5 ?
H42B C42 H42C 109.5 ?
H1W1 O1W H2W1 97(2) ?
H1W2 O2W H2W2 99(2) ?

loop_
_geom_bond_atom_site_label_1
_geom_bond_atom_site_label_2
_geom_bond_site_symmetry_2
_geom_bond_distance
_geom_bond_publ_flag
N1 C1 . 1.332(2) no
N1 C3 . 1.357(2) no
C1 N4 . 1.326(2) no
C1 N2 . 1.361(2) no
N2 C2 . 1.354(2) no
N2 H2 . .8600 ?
C2 N5 . 1.316(2) no
C2 N3 . 1.322(2) no
N3 C3 . 1.359(2) no
C3 N6 . 1.315(2) no
N4 H4NA . .8600 ?
N4 H4NB . .8600 ?
N5 H5NA . .8600 ?
N5 H5NB . .8600 ?
N6 H6NA . .8600 ?
N6 H6NB . .8600 ?
N7 C4 . 1.326(2) no
N7 C6 . 1.354(2) no
C4 N10 . 1.324(2) no
C4 N8 . 1.355(2) no
N8 C5 . 1.349(2) no
N8 H8 . .8600 ?
C5 N11 . 1.326(2) no
C5 N9 . 1.341(2) no
N9 C6 . 1.348(2) no
C6 N12 . 1.327(2) no
N10 H10N . .8600 ?
N10 H11N . .8600 ?
N11 H12N . .8600 ?
N11 H13N . .8600 ?
N12 H14N . .8600 ?
N12 H15N . .8600 ?
O11 C11 . 1.264(2) y
O12 C11 . 1.250(2) y
C12 C11 . 1.478(3) y
C12 H12A . .9600 ?
C12 H12B . .9600 ?
C12 H12C . .9600 ?
O21 C21 . 1.208(2) y
O22 C21 . 1.317(2) y
O22 H222 . .831(16) ?
C21 C22 . 1.483(3) y
C22 H22A . .9600 ?
C22 H22B . .9600 ?
C22 H22C . .9600 ?
O31 C31 . 1.252(2) y
O32 C31 . 1.266(2) y
C32 C31 . 1.493(3) y
C32 H32A . .9600 ?
C32 H32B . .9600 ?
C32 H32C . .9600 ?
O41 C41 . 1.209(2) y
O42 C41 . 1.320(3) y
O42 H421 . .79(3) ?
C41 C42 . 1.481(3) y
C42 H42A . .9600 ?
C42 H42B . .9600 ?
C42 H42C . .9600 ?
O1W H1W1 . .823(16) ?
O1W H2W1 . .798(16) ?
O2W H1W2 . .825(16) ?
O2W H2W2 . .798(16) ?

loop_
_geom_hbond_atom_site_label_D
_geom_hbond_atom_site_label_H
_geom_hbond_atom_site_label_A
_geom_hbond_site_symmetry_D
_geom_hbond_site_symmetry_H
_geom_hbond_site_symmetry_A
_geom_hbond_distance_DH
_geom_hbond_distance_HA
_geom_hbond_distance_DA
_geom_hbond_angle_DHA
_geom_hbond_publ_flag
N2 H2 O11 1_555 1_555 2_665 .86 1.93 2.773(2) 168 yes
N4 H4NA N7 1_555 1_555 1_555 .86 2.14 3.002(2) 176 yes
N4 H4NB O12 1_555 1_555 2_665 .86 1.93 2.772(2) 166 yes
N5 H5NA N9 1_555 1_555 1_565 .86 2.14 3.002(2) 176 yes
N5 H5NB O21 1_555 1_555 2_665 .86 2.12 2.782(2) 133 yes
N6 H6NA O1W 1_555 1_555 1_555 .86 2.13 2.936(2) 157 yes
N6 H6NB O41 1_555 1_555 1_565 .86 2.13 2.981(2) 173 yes
N8 H8 O31 1_555 1_555 1_555 .86 1.97 2.817(2) 167 yes
N10 H10N N1 1_555 1_555 1_555 .86 2.15 3.008(2) 176 yes
N10 H11N O32 1_555 1_555 1_555 .86 2.12 2.916(2) 155 yes
N11 H12N N3 1_555 1_555 1_545 .86 2.13 2.982(2) 175 yes
N11 H13N O41 1_555 1_555 1_555 .86 2.08 2.746(2) 134 yes
N12 H14N O21 1_555 1_555 2_655 .86 2.18 3.040(2) 174 yes
N12 H15N O2W 1_555 1_555 2_665 .86 2.33 3.085(2) 146 yes
O22 H222 O11 1_555 1_555 1_555 .83(2) 1.76(2) 2.581(2) 171(3) yes
O42 H421 O31 1_555 1_555 1_555 .79(3) 1.85(2) 2.622(2) 167(3) yes
O1W H1W1 O32 1_555 1_555 1_555 .82(2) 2.16(2) 2.844(2) 141(3) yes
O1W H2W1 O2W 1_555 1_555 1_555 .80(2) 2.10(2) 2.853(2) 158(3) yes
O2W H1W2 O12 1_555 1_555 1_555 .82(2) 1.86(2) 2.667(2) 165(3) yes
O2W H2W2 O32 1_555 1_555 1_455 .80(2) 2.20(2) 2.993(2) 177(3) yes

loop_
_cod_related_entry_id
_cod_related_entry_database
_cod_related_entry_code
1 ChemSpider 30652340
